data_7701442
loop_
_publ_author_name
'Paine, Tapan Kanti'
'Rahaman, Rubina'
'Munshi, Sandip'
'Banerjee, Sridhar'
'Chakraborty, Biswarup'
'Bhunia, Sarmistha'

_publ_section_title
;
 Dioxygen Reactivity of Iron(II)-Gentisate/1,4-Dihydroxy-2-naphthoate
 Complexes of N4 Ligands: Oxidative Coupling of 1,4-Dihydroxy-2-naphthoate
;
_journal_name_full 'Dalton Transactions'
_journal_paper_doi 10.1039/C9DT03493E
_journal_year 2019
_chemical_formula_sum 'C42 H32 Fe N4 O7'
_chemical_formula_weight 760.56
_space_group_crystal_system triclinic
_space_group_IT_number 2
_space_group_name_Hall '-P 1'
_space_group_name_H-M_alt 'P -1'
_symmetry_space_group_name_Hall '-P 1'
_symmetry_space_group_name_H-M 'P -1'
_atom_sites_solution_hydrogens geom
_audit_creation_method SHELXL-2016/6
_audit_update_record
;
2019-07-12 deposited with the CCDC.    2019-10-28 downloaded from the CCDC.
;
_cell_angle_alpha 70.805(5)
_cell_angle_beta 75.569(5)
_cell_angle_gamma 86.174(6)
_cell_formula_units_Z 2
_cell_length_a 9.0769(15)
_cell_length_b 11.7420(19)
_cell_length_c 16.983(3)
_cell_measurement_reflns_used 3144
_cell_measurement_temperature 100(2)
_cell_measurement_theta_max 23.45
_cell_measurement_theta_min 2.32
_cell_volume 1655.3(5)
_computing_cell_refinement 'Bruker SAINT'
_computing_data_collection 'Bruker APEX2'
_computing_data_reduction 'Bruker SAINT'
_computing_molecular_graphics 'Bruker SHELXTL'
_computing_publication_material 'Bruker SHELXTL'
_computing_structure_refinement 'SHELXL-2014 (Sheldrick 2014)'
_computing_structure_solution 'SHELXS-97 (Sheldrick 2008)'
_diffrn_ambient_temperature 100(2)
_diffrn_measured_fraction_theta_full 0.995
_diffrn_measured_fraction_theta_max 0.995
_diffrn_measurement_device_type 'Bruker APEX-II CCD'
_diffrn_measurement_method '\f and \w scans'
_diffrn_radiation_type MoK\a
_diffrn_radiation_wavelength 0.71073
_diffrn_reflns_av_R_equivalents 0.1169
_diffrn_reflns_av_unetI/netI 0.1183
_diffrn_reflns_Laue_measured_fraction_full 0.995
_diffrn_reflns_Laue_measured_fraction_max 0.995
_diffrn_reflns_limit_h_max 9
_diffrn_reflns_limit_h_min -9
_diffrn_reflns_limit_k_max 12
_diffrn_reflns_limit_k_min -12
_diffrn_reflns_limit_l_max 17
_diffrn_reflns_limit_l_min -17
_diffrn_reflns_number 12848
_diffrn_reflns_point_group_measured_fraction_full 0.995
_diffrn_reflns_point_group_measured_fraction_max 0.995
_diffrn_reflns_theta_full 23.45
_diffrn_reflns_theta_max 23.45
_diffrn_reflns_theta_min 2.370
_exptl_absorpt_coefficient_mu 0.519
_exptl_absorpt_correction_T_max 0.949
_exptl_absorpt_correction_T_min 0.905
_exptl_absorpt_correction_type multi-scan
_exptl_absorpt_process_details sadabs
_exptl_crystal_colour GREEN
_exptl_crystal_density_diffrn 1.526
_exptl_crystal_density_method 'not measured'
_exptl_crystal_description NEEDLE
_exptl_crystal_F_000 788
_exptl_crystal_size_max 0.29
_exptl_crystal_size_mid 0.16
_exptl_crystal_size_min 0.10
_refine_diff_density_max 0.399
_refine_diff_density_min -0.471
_refine_diff_density_rms 0.100
_refine_ls_extinction_method none
_refine_ls_goodness_of_fit_ref 0.986
_refine_ls_hydrogen_treatment constr
_refine_ls_matrix_type full
_refine_ls_number_parameters 490
_refine_ls_number_reflns 4065
_refine_ls_number_restraints 0
_refine_ls_restrained_S_all 0.986
_refine_ls_R_factor_all 0.0889
_refine_ls_R_factor_gt 0.0672
_refine_ls_shift/su_max 0.000
_refine_ls_shift/su_mean 0.000
_refine_ls_structure_factor_coef Fsqd
_refine_ls_weighting_details 'w=1/[\s^2^(Fo^2^)+(0.1000P)^2^+0.5616P] where P=(Fo^2^+2Fc^2^)/3'
_refine_ls_weighting_scheme calc
_refine_ls_wR_factor_gt 0.1641
_refine_ls_wR_factor_ref 0.1831
_reflns_Friedel_coverage 0.000
_reflns_number_gt 3058
_reflns_number_total 4065
_reflns_threshold_expression 'I > 2\s(I)'
_cod_data_source_file c9dt03493e2.cif
_cod_data_source_block mo_TKP020518_0m
_cod_database_code 7701442
_shelx_shelxl_version_number 2016/6
_shelx_space_group_comment
;
The symmetry employed for this shelxl refinement is uniquely defined
by the following loop, which should always be used as a source of
symmetry information in preference to the above space-group names.
They are only intended as comments.
;

loop_
_space_group_symop_operation_xyz
'x, y, z'
'-x, -y, -z'

loop_
_atom_site_label
_atom_site_type_symbol
_atom_site_fract_x
_atom_site_fract_y
_atom_site_fract_z
_atom_site_U_iso_or_equiv
_atom_site_adp_type
_atom_site_occupancy
_atom_site_site_symmetry_order
_atom_site_calc_flag
_atom_site_refinement_flags_posn
_atom_site_refinement_flags_adp
Fe1 Fe 0.32156(8) 0.52933(7) 0.25605(5) 0.0194(3) Uani 1 1 d . .
O1 O 0.2960(4) 0.4241(3) 0.1898(2) 0.0215(9) Uani 1 1 d . .
O2 O 0.1510(4) 0.4243(4) 0.0715(3) 0.0295(10) Uani 1 1 d . .
O3 O 0.5788(4) 0.1139(4) 0.2189(3) 0.0319(10) Uani 1 1 d . .
O4 O 0.3924(4) 0.2520(3) 0.4975(2) 0.0268(9) Uani 1 1 d . .
O5 O 0.0786(4) 0.2227(3) 0.4431(2) 0.0279(10) Uani 1 1 d . .
O6 O 0.1867(4) 0.4044(3) 0.3669(2) 0.0235(9) Uani 1 1 d . .
O7 O 0.2559(4) -0.0015(4) 0.2898(3) 0.0314(10) Uani 1 1 d . .
N1 N 0.4382(5) 0.6989(4) 0.1606(3) 0.0215(11) Uani 1 1 d . .
N2 N 0.3514(5) 0.6231(4) 0.3447(3) 0.0213(11) Uani 1 1 d . .
N3 N 0.1099(5) 0.6432(4) 0.2741(3) 0.0203(11) Uani 1 1 d . .
N4 N 0.5623(5) 0.4800(4) 0.2749(3) 0.0217(11) Uani 1 1 d . .
C1 C 0.2526(6) 0.3204(5) 0.1918(3) 0.0207(13) Uani 1 1 d . .
C2 C 0.1656(6) 0.3279(5) 0.1250(4) 0.0214(13) Uani 1 1 d . .
C3 C 0.1003(6) 0.2157(5) 0.1250(3) 0.0228(13) Uani 1 1 d . .
C4 C 0.0061(6) 0.2208(5) 0.0709(3) 0.0272(14) Uani 1 1 d . .
H1 H -0.021440 0.296726 0.036318 0.033 Uiso 1 1 calc R U
C5 C -0.0474(7) 0.1163(5) 0.0673(4) 0.0349(16) Uani 1 1 d . .
H2 H -0.111961 0.120227 0.030209 0.042 Uiso 1 1 calc R U
C6 C -0.0075(7) 0.0056(5) 0.1175(4) 0.0347(16) Uani 1 1 d . .
H8 H -0.043293 -0.066247 0.113791 0.042 Uiso 1 1 calc R U
C7 C 0.0835(6) -0.0019(5) 0.1728(4) 0.0296(15) Uani 1 1 d . .
H3 H 0.110258 -0.078381 0.207100 0.036 Uiso 1 1 calc R U
C8 C 0.1362(6) 0.1034(5) 0.1783(3) 0.0250(14) Uani 1 1 d . .
C9 C 0.2318(6) 0.0983(5) 0.2396(4) 0.0222(13) Uani 1 1 d . .
C10 C 0.2852(6) 0.2098(5) 0.2428(3) 0.0216(13) Uani 1 1 d . .
C11 C 0.3811(6) 0.1943(5) 0.3050(3) 0.0206(13) Uani 1 1 d . .
C12 C 0.3388(6) 0.2304(5) 0.3744(3) 0.0196(13) Uani 1 1 d . .
C13 C 0.4333(6) 0.2110(5) 0.4375(4) 0.0219(13) Uani 1 1 d . .
C14 C 0.5746(6) 0.1434(5) 0.4249(4) 0.0233(14) Uani 1 1 d . .
C15 C 0.6247(6) 0.1086(5) 0.3515(4) 0.0239(14) Uani 1 1 d . .
C16 C 0.5325(6) 0.1363(5) 0.2858(4) 0.0234(14) Uani 1 1 d . .
C17 C 0.7622(6) 0.0512(5) 0.3386(4) 0.0282(15) Uani 1 1 d . .
H4 H 0.797496 0.029593 0.287938 0.034 Uiso 1 1 calc R U
C18 C 0.8483(7) 0.0250(5) 0.3978(4) 0.0341(16) Uani 1 1 d . .
H7 H 0.942588 -0.014599 0.387972 0.041 Uiso 1 1 calc R U
C19 C 0.7978(7) 0.0563(5) 0.4729(4) 0.0316(15) Uani 1 1 d . .
H5 H 0.856492 0.036417 0.514571 0.038 Uiso 1 1 calc R U
C20 C 0.6626(6) 0.1161(5) 0.4860(4) 0.0265(14) Uani 1 1 d . .
H6 H 0.628877 0.138795 0.536283 0.032 Uiso 1 1 calc R U
C21 C 0.1874(6) 0.2894(5) 0.3959(3) 0.0200(13) Uani 1 1 d . .
C22 C 0.4855(6) 0.7313(5) 0.0731(4) 0.0237(14) Uani 1 1 d . .
C23 C 0.4415(7) 0.6532(5) 0.0282(4) 0.0332(15) Uani 1 1 d . .
H11 H 0.532074 0.613704 0.004393 0.050 Uiso 1 1 calc R U
H9 H 0.396551 0.702972 -0.018474 0.050 Uiso 1 1 calc R U
H10 H 0.367184 0.591823 0.069166 0.050 Uiso 1 1 calc R U
C24 C 0.5719(7) 0.8346(5) 0.0258(4) 0.0344(16) Uani 1 1 d . .
H12 H 0.603371 0.855488 -0.034955 0.041 Uiso 1 1 calc R U
C25 C 0.6128(7) 0.9078(5) 0.0664(4) 0.0375(16) Uani 1 1 d . .
H32 H 0.674699 0.977860 0.034339 0.045 Uiso 1 1 calc R U
C26 C 0.5619(6) 0.8769(5) 0.1542(4) 0.0309(15) Uani 1 1 d . .
H13 H 0.585004 0.926879 0.183679 0.037 Uiso 1 1 calc R U
C27 C 0.4773(6) 0.7729(5) 0.1985(4) 0.0251(14) Uani 1 1 d . .
C28 C 0.4175(6) 0.7449(5) 0.2948(4) 0.0268(14) Uani 1 1 d . .
H14 H 0.502155 0.757198 0.318494 0.032 Uiso 1 1 calc R U
H31 H 0.338856 0.804653 0.304572 0.032 Uiso 1 1 calc R U
C29 C 0.1978(6) 0.6299(5) 0.3994(3) 0.0245(14) Uani 1 1 d . .
H15 H 0.200877 0.687827 0.430166 0.029 Uiso 1 1 calc R U
H22 H 0.168308 0.549794 0.442850 0.029 Uiso 1 1 calc R U
C30 C 0.0806(6) 0.6688(5) 0.3475(3) 0.0201(13) Uani 1 1 d . .
C31 C 0.0045(6) 0.6729(5) 0.2264(4) 0.0214(13) Uani 1 1 d . .
C32 C -0.1311(6) 0.7246(5) 0.2546(4) 0.0275(14) Uani 1 1 d . .
H16 H -0.205266 0.742293 0.221666 0.033 Uiso 1 1 calc R U
C33 C -0.1591(6) 0.7505(5) 0.3300(4) 0.0273(14) Uani 1 1 d . .
H17 H -0.252111 0.786053 0.349686 0.033 Uiso 1 1 calc R U
C34 C -0.0495(6) 0.7239(5) 0.3770(4) 0.0257(14) Uani 1 1 d . .
H18 H -0.064030 0.743342 0.428404 0.031 Uiso 1 1 calc R U
C35 C 0.0426(7) 0.6489(5) 0.1430(4) 0.0292(14) Uani 1 1 d . .
H19 H 0.122841 0.705325 0.102186 0.044 Uiso 1 1 calc R U
H20 H -0.048139 0.659397 0.120031 0.044 Uiso 1 1 calc R U
H21 H 0.078304 0.566003 0.151706 0.044 Uiso 1 1 calc R U
C36 C 0.4498(6) 0.5464(5) 0.3972(4) 0.0234(13) Uani 1 1 d . .
H30 H 0.387581 0.479138 0.442719 0.028 Uiso 1 1 calc R U
H29 H 0.489820 0.594466 0.425716 0.028 Uiso 1 1 calc R U
C37 C 0.5810(6) 0.4950(5) 0.3470(4) 0.0219(13) Uani 1 1 d . .
C38 C 0.6776(6) 0.4292(5) 0.2303(4) 0.0267(14) Uani 1 1 d . .
C39 C 0.8052(6) 0.3864(5) 0.2606(4) 0.0310(15) Uani 1 1 d . .
H25 H 0.881065 0.346358 0.230153 0.037 Uiso 1 1 calc R U
C40 C 0.8229(6) 0.4013(5) 0.3346(4) 0.0287(15) Uani 1 1 d . .
H23 H 0.910844 0.372482 0.355467 0.034 Uiso 1 1 calc R U
C41 C 0.7109(6) 0.4590(5) 0.3781(4) 0.0259(14) Uani 1 1 d . .
H24 H 0.721883 0.473820 0.428102 0.031 Uiso 1 1 calc R U
C42 C 0.6640(7) 0.4218(5) 0.1458(4) 0.0325(15) Uani 1 1 d . .
H27 H 0.556296 0.421969 0.145226 0.049 Uiso 1 1 calc R U
H26 H 0.710311 0.347235 0.137991 0.049 Uiso 1 1 calc R U
H28 H 0.716459 0.491319 0.099113 0.049 Uiso 1 1 calc R U

loop_
_atom_site_aniso_label
_atom_site_aniso_U_11
_atom_site_aniso_U_22
_atom_site_aniso_U_33
_atom_site_aniso_U_23
_atom_site_aniso_U_13
_atom_site_aniso_U_12
Fe1 0.0214(5) 0.0187(5) 0.0224(5) -0.0106(4) -0.0079(4) 0.0021(3)
O1 0.030(2) 0.017(2) 0.021(2) -0.0075(18) -0.0115(17) 0.0031(17)
O2 0.035(2) 0.027(2) 0.031(2) -0.010(2) -0.014(2) -0.0009(18)
O3 0.034(2) 0.040(3) 0.030(3) -0.024(2) -0.006(2) 0.0095(19)
O4 0.029(2) 0.032(2) 0.024(2) -0.013(2) -0.0102(19) 0.0052(18)
O5 0.023(2) 0.025(2) 0.035(2) -0.008(2) -0.0063(19) -0.0015(19)
O6 0.022(2) 0.021(2) 0.024(2) -0.0064(19) -0.0036(17) 0.0088(16)
O7 0.035(2) 0.023(2) 0.040(3) -0.010(2) -0.016(2) 0.0014(18)
N1 0.019(3) 0.023(3) 0.029(3) -0.014(2) -0.010(2) 0.006(2)
N2 0.021(3) 0.023(3) 0.022(3) -0.007(2) -0.013(2) 0.010(2)
N3 0.025(3) 0.016(2) 0.023(3) -0.008(2) -0.011(2) 0.005(2)
N4 0.020(3) 0.021(3) 0.028(3) -0.012(2) -0.006(2) 0.003(2)
C1 0.020(3) 0.021(3) 0.024(3) -0.013(3) -0.003(3) -0.001(2)
C2 0.021(3) 0.022(3) 0.021(3) -0.011(3) 0.000(3) 0.003(2)
C3 0.030(3) 0.025(3) 0.019(3) -0.011(3) -0.009(3) -0.002(3)
C4 0.036(4) 0.026(3) 0.020(3) -0.005(3) -0.008(3) -0.006(3)
C5 0.042(4) 0.040(4) 0.029(4) -0.013(3) -0.015(3) -0.006(3)
C6 0.052(4) 0.031(4) 0.028(4) -0.013(3) -0.013(3) -0.014(3)
C7 0.037(4) 0.026(3) 0.028(3) -0.010(3) -0.008(3) -0.006(3)
C8 0.031(3) 0.025(3) 0.022(3) -0.014(3) -0.002(3) -0.001(3)
C9 0.023(3) 0.025(4) 0.022(3) -0.011(3) -0.006(3) -0.001(3)
C10 0.022(3) 0.019(3) 0.024(3) -0.010(3) -0.004(3) 0.000(2)
C11 0.023(3) 0.012(3) 0.024(3) 0.000(3) -0.009(3) 0.001(2)
C12 0.024(3) 0.017(3) 0.020(3) -0.007(3) -0.006(3) -0.002(2)
C13 0.022(3) 0.018(3) 0.024(3) -0.003(3) -0.006(3) -0.004(2)
C14 0.019(3) 0.015(3) 0.036(4) -0.007(3) -0.008(3) -0.001(2)
C15 0.028(4) 0.013(3) 0.031(4) -0.008(3) -0.008(3) 0.000(3)
C16 0.019(3) 0.022(3) 0.030(4) -0.008(3) -0.007(3) -0.003(2)
C17 0.030(4) 0.018(3) 0.043(4) -0.010(3) -0.019(3) 0.009(3)
C18 0.025(3) 0.024(3) 0.055(5) -0.010(3) -0.019(3) 0.006(3)
C19 0.032(4) 0.021(3) 0.045(4) -0.007(3) -0.020(3) 0.000(3)
C20 0.025(4) 0.023(3) 0.033(4) -0.006(3) -0.013(3) -0.001(3)
C21 0.023(3) 0.024(3) 0.017(3) -0.009(3) -0.008(3) 0.006(3)
C22 0.027(3) 0.018(3) 0.023(3) -0.004(3) -0.006(3) 0.003(3)
C23 0.042(4) 0.037(4) 0.022(3) -0.014(3) -0.003(3) -0.001(3)
C24 0.030(4) 0.030(4) 0.035(4) -0.005(3) 0.000(3) -0.001(3)
C25 0.035(4) 0.020(3) 0.050(5) -0.004(3) -0.004(3) -0.007(3)
C26 0.030(4) 0.021(3) 0.045(4) -0.010(3) -0.014(3) 0.001(3)
C27 0.019(3) 0.024(3) 0.037(4) -0.014(3) -0.012(3) 0.007(3)
C28 0.029(3) 0.014(3) 0.046(4) -0.017(3) -0.016(3) 0.007(2)
C29 0.032(4) 0.025(3) 0.019(3) -0.009(3) -0.010(3) 0.006(3)
C30 0.023(3) 0.016(3) 0.020(3) -0.005(3) -0.005(3) 0.004(2)
C31 0.022(3) 0.015(3) 0.028(3) -0.007(3) -0.009(3) 0.002(2)
C32 0.026(4) 0.022(3) 0.037(4) -0.007(3) -0.017(3) 0.005(3)
C33 0.019(3) 0.027(3) 0.038(4) -0.013(3) -0.009(3) 0.005(3)
C34 0.024(3) 0.023(3) 0.028(3) -0.010(3) -0.003(3) 0.005(3)
C35 0.031(4) 0.032(3) 0.033(4) -0.018(3) -0.015(3) 0.008(3)
C36 0.028(3) 0.026(3) 0.023(3) -0.011(3) -0.016(3) 0.009(3)
C37 0.024(3) 0.015(3) 0.029(3) -0.006(3) -0.011(3) -0.001(2)
C38 0.023(3) 0.020(3) 0.038(4) -0.010(3) -0.009(3) 0.000(3)
C39 0.022(4) 0.024(3) 0.042(4) -0.010(3) 0.001(3) -0.002(3)
C40 0.022(3) 0.021(3) 0.041(4) -0.003(3) -0.013(3) 0.000(3)
C41 0.022(3) 0.021(3) 0.034(4) -0.004(3) -0.011(3) 0.001(3)
C42 0.031(4) 0.034(4) 0.037(4) -0.020(3) -0.006(3) 0.004(3)

loop_
_atom_type_symbol
_atom_type_description
_atom_type_scat_dispersion_real
_atom_type_scat_dispersion_imag
_atom_type_scat_source
C C 0.0033 0.0016 'International Tables Vol C Tables 4.2.6.8 and 6.1.1.4'
H H 0.0000 0.0000 'International Tables Vol C Tables 4.2.6.8 and 6.1.1.4'
N N 0.0061 0.0033 'International Tables Vol C Tables 4.2.6.8 and 6.1.1.4'
O O 0.0106 0.0060 'International Tables Vol C Tables 4.2.6.8 and 6.1.1.4'
Fe Fe 0.3463 0.8444 'International Tables Vol C Tables 4.2.6.8 and 6.1.1.4'

loop_
_geom_angle_atom_site_label_1
_geom_angle_atom_site_label_2
_geom_angle_atom_site_label_3
_geom_angle
O1 Fe1 O6 88.45(14)
O1 Fe1 N2 172.02(15)
O6 Fe1 N2 85.16(15)
O1 Fe1 N1 106.78(15)
O6 Fe1 N1 163.02(15)
N2 Fe1 N1 80.22(16)
O1 Fe1 N3 109.50(15)
O6 Fe1 N3 81.27(15)
N2 Fe1 N3 74.27(15)
N1 Fe1 N3 86.46(15)
O1 Fe1 N4 101.01(15)
O6 Fe1 N4 101.61(15)
N2 Fe1 N4 75.67(15)
N1 Fe1 N4 83.16(15)
N3 Fe1 N4 149.45(15)
C1 O1 Fe1 147.2(3)
C21 O6 Fe1 131.6(3)
C27 N1 C22 117.4(5)
C27 N1 Fe1 112.5(4)
C22 N1 Fe1 129.8(3)
C36 N2 C28 112.8(4)
C36 N2 C29 110.2(4)
C28 N2 C29 111.2(4)
C36 N2 Fe1 106.3(3)
C28 N2 Fe1 109.7(3)
C29 N2 Fe1 106.3(3)
C30 N3 C31 118.1(4)
C30 N3 Fe1 113.0(3)
C31 N3 Fe1 128.3(3)
C37 N4 C38 117.6(5)
C37 N4 Fe1 111.8(3)
C38 N4 Fe1 130.3(4)
O1 C1 C10 127.0(5)
O1 C1 C2 113.7(5)
C10 C1 C2 119.2(5)
O2 C2 C3 120.5(5)
O2 C2 C1 120.7(5)
C3 C2 C1 118.8(5)
C4 C3 C8 119.7(5)
C4 C3 C2 120.3(5)
C8 C3 C2 120.1(5)
C5 C4 C3 120.3(5)
C5 C4 H1 119.9
C3 C4 H1 119.9
C4 C5 C6 120.1(5)
C4 C5 H2 120.0
C6 C5 H2 120.0
C7 C6 C5 120.8(5)
C7 C6 H8 119.6
C5 C6 H8 119.6
C6 C7 C8 119.7(6)
C6 C7 H3 120.2
C8 C7 H3 120.2
C7 C8 C3 119.4(5)
C7 C8 C9 121.0(5)
C3 C8 C9 119.6(5)
O7 C9 C10 121.8(5)
O7 C9 C8 118.9(5)
C10 C9 C8 119.2(5)
C1 C10 C9 122.7(5)
C1 C10 C11 122.6(5)
C9 C10 C11 114.7(5)
C12 C11 C10 123.3(5)
C12 C11 C16 120.3(5)
C10 C11 C16 116.4(5)
C11 C12 C13 122.8(5)
C11 C12 C21 122.0(5)
C13 C12 C21 115.2(4)
O4 C13 C14 122.4(5)
O4 C13 C12 119.8(5)
C14 C13 C12 117.8(5)
C15 C14 C20 119.6(5)
C15 C14 C13 120.6(5)
C20 C14 C13 119.8(5)
C17 C15 C14 119.6(5)
C17 C15 C16 119.9(5)
C14 C15 C16 120.4(5)
O3 C16 C15 121.5(5)
O3 C16 C11 121.0(5)
C15 C16 C11 117.5(5)
C18 C17 C15 120.9(6)
C18 C17 H4 119.5
C15 C17 H4 119.5
C17 C18 C19 120.2(6)
C17 C18 H7 119.9
C19 C18 H7 119.9
C20 C19 C18 119.8(5)
C20 C19 H5 120.1
C18 C19 H5 120.1
C19 C20 C14 119.9(6)
C19 C20 H6 120.0
C14 C20 H6 120.0
O5 C21 O6 126.2(5)
O5 C21 C12 117.3(5)
O6 C21 C12 116.4(5)
N1 C22 C24 121.1(5)
N1 C22 C23 119.2(5)
C24 C22 C23 119.7(5)
C22 C23 H11 109.5
C22 C23 H9 109.5
H11 C23 H9 109.5
C22 C23 H10 109.5
H11 C23 H10 109.5
H9 C23 H10 109.5
C22 C24 C25 120.4(6)
C22 C24 H12 119.8
C25 C24 H12 119.8
C26 C25 C24 118.4(6)
C26 C25 H32 120.8
C24 C25 H32 120.8
C27 C26 C25 119.1(6)
C27 C26 H13 120.4
C25 C26 H13 120.4
N1 C27 C26 123.6(5)
N1 C27 C28 119.0(5)
C26 C27 C28 117.4(5)
N2 C28 C27 117.2(4)
N2 C28 H14 108.0
C27 C28 H14 108.0
N2 C28 H31 108.0
C27 C28 H31 108.0
H14 C28 H31 107.2
N2 C29 C30 111.9(4)
N2 C29 H15 109.2
C30 C29 H15 109.2
N2 C29 H22 109.2
C30 C29 H22 109.2
H15 C29 H22 107.9
N3 C30 C34 123.5(5)
N3 C30 C29 116.0(5)
C34 C30 C29 120.5(5)
N3 C31 C32 120.8(5)
N3 C31 C35 117.2(5)
C32 C31 C35 122.0(5)
C33 C32 C31 120.3(5)
C33 C32 H16 119.8
C31 C32 H16 119.8
C32 C33 C34 118.8(5)
C32 C33 H17 120.6
C34 C33 H17 120.6
C30 C34 C33 118.5(5)
C30 C34 H18 120.8
C33 C34 H18 120.8
C31 C35 H19 109.5
C31 C35 H20 109.5
H19 C35 H20 109.5
C31 C35 H21 109.5
H19 C35 H21 109.5
H20 C35 H21 109.5
N2 C36 C37 113.8(4)
N2 C36 H30 108.8
C37 C36 H30 108.8
N2 C36 H29 108.8
C37 C36 H29 108.8
H30 C36 H29 107.7
N4 C37 C41 123.1(5)
N4 C37 C36 116.7(5)
C41 C37 C36 120.0(5)
N4 C38 C39 121.5(5)
N4 C38 C42 118.1(5)
C39 C38 C42 120.4(5)
C40 C39 C38 120.4(6)
C40 C39 H25 119.8
C38 C39 H25 119.8
C39 C40 C41 118.8(6)
C39 C40 H23 120.6
C41 C40 H23 120.6
C40 C41 C37 118.4(5)
C40 C41 H24 120.8
C37 C41 H24 120.8
C38 C42 H27 109.5
C38 C42 H26 109.5
H27 C42 H26 109.5
C38 C42 H28 109.5
H27 C42 H28 109.5
H26 C42 H28 109.5

loop_
_geom_bond_atom_site_label_1
_geom_bond_atom_site_label_2
_geom_bond_distance
Fe1 O1 1.983(3)
Fe1 O6 2.114(4)
Fe1 N2 2.211(4)
Fe1 N1 2.240(4)
Fe1 N3 2.281(4)
Fe1 N4 2.295(4)
O1 C1 1.291(6)
O2 C2 1.220(6)
O3 C16 1.217(6)
O4 C13 1.232(6)
O5 C21 1.235(6)
O6 C21 1.277(6)
O7 C9 1.245(6)
N1 C27 1.347(7)
N1 C22 1.369(7)
N2 C36 1.472(7)
N2 C28 1.479(7)
N2 C29 1.483(7)
N3 C30 1.338(6)
N3 C31 1.359(7)
N4 C37 1.345(7)
N4 C38 1.358(7)
C1 C10 1.364(7)
C1 C2 1.514(8)
C2 C3 1.481(7)
C3 C4 1.387(7)
C3 C8 1.404(8)
C4 C5 1.374(8)
C4 H1 0.9500
C5 C6 1.383(8)
C5 H2 0.9500
C6 C7 1.377(8)
C6 H8 0.9500
C7 C8 1.393(7)
C7 H3 0.9500
C8 C9 1.498(8)
C9 C10 1.448(7)
C10 C11 1.488(7)
C11 C12 1.341(7)
C11 C16 1.502(8)
C12 C13 1.486(7)
C12 C21 1.514(7)
C13 C14 1.470(8)
C14 C15 1.398(8)
C14 C20 1.406(8)
C15 C17 1.382(8)
C15 C16 1.497(8)
C17 C18 1.368(8)
C17 H4 0.9500
C18 C19 1.403(8)
C18 H7 0.9500
C19 C20 1.378(8)
C19 H5 0.9500
C20 H6 0.9500
C22 C24 1.380(8)
C22 C23 1.497(8)
C23 H11 0.9800
C23 H9 0.9800
C23 H10 0.9800
C24 C25 1.383(8)
C24 H12 0.9500
C25 C26 1.375(9)
C25 H32 0.9500
C26 C27 1.371(8)
C26 H13 0.9500
C27 C28 1.518(8)
C28 H14 0.9900
C28 H31 0.9900
C29 C30 1.501(7)
C29 H15 0.9900
C29 H22 0.9900
C30 C34 1.371(7)
C31 C32 1.383(8)
C31 C35 1.488(7)
C32 C33 1.371(8)
C32 H16 0.9500
C33 C34 1.383(8)
C33 H17 0.9500
C34 H18 0.9500
C35 H19 0.9800
C35 H20 0.9800
C35 H21 0.9800
C36 C37 1.499(8)
C36 H30 0.9900
C36 H29 0.9900
C37 C41 1.395(8)
C38 C39 1.381(8)
C38 C42 1.501(8)
C39 C40 1.373(8)
C39 H25 0.9500
C40 C41 1.379(8)
C40 H23 0.9500
C41 H24 0.9500
C42 H27 0.9800
C42 H26 0.9800
C42 H28 0.9800

loop_
_geom_hbond_atom_site_label_D
_geom_hbond_atom_site_label_H
_geom_hbond_atom_site_label_A
_geom_hbond_distance_DH
_geom_hbond_distance_HA
_geom_hbond_distance_DA
_geom_hbond_angle_DHA
_geom_hbond_site_symmetry_A
C42 H27 O1 0.98 2.30 3.236(7) 160.6 .
C36 H30 O4 0.99 2.52 3.324(7) 138.1 .
C35 H21 O2 0.98 2.44 3.248(7) 139.6 .
C35 H21 O1 0.98 2.57 3.407(7) 143.8 .
C34 H18 O5 0.95 2.31 3.261(7) 174.0 2_566
C28 H31 O7 0.99 2.30 3.215(7) 152.9 1_565
C26 H13 O3 0.95 2.45 3.337(7) 154.8 1_565
C23 H10 O1 0.98 2.31 3.213(7) 152.4 .
C42 H27 O1 0.98 2.30 3.236(7) 160.6 .
C36 H30 O4 0.99 2.52 3.324(7) 138.1 .
C35 H21 O2 0.98 2.44 3.248(7) 139.6 .
C35 H21 O1 0.98 2.57 3.407(7) 143.8 .
C34 H18 O5 0.95 2.31 3.261(7) 174.0 2_566
C28 H31 O7 0.99 2.30 3.215(7) 152.9 1_565
C26 H13 O3 0.95 2.45 3.337(7) 154.8 1_565
C23 H10 O1 0.98 2.31 3.213(7) 152.4 .
C42 H27 O1 0.98 2.30 3.236(7) 160.6 .
C36 H30 O4 0.99 2.52 3.324(7) 138.1 .
C35 H21 O2 0.98 2.44 3.248(7) 139.6 .
C35 H21 O1 0.98 2.57 3.407(7) 143.8 .
C34 H18 O5 0.95 2.31 3.261(7) 174.0 2_566
C28 H31 O7 0.99 2.30 3.215(7) 152.9 1_565
C26 H13 O3 0.95 2.45 3.337(7) 154.8 1_565
C23 H10 O1 0.98 2.31 3.213(7) 152.4 .
C23 H10 O1 0.98 2.31 3.213(7) 152.4 .
C26 H13 O3 0.95 2.45 3.337(7) 154.8 1_565
C28 H31 O7 0.99 2.30 3.215(7) 152.9 1_565
C34 H18 O5 0.95 2.31 3.261(7) 174.0 2_566
C35 H21 O1 0.98 2.57 3.407(7) 143.8 .
C35 H21 O2 0.98 2.44 3.248(7) 139.6 .
C36 H30 O4 0.99 2.52 3.324(7) 138.1 .
C42 H27 O1 0.98 2.30 3.236(7) 160.6 .
C23 H10 O1 0.98 2.31 3.213(7) 152.4 .
C26 H13 O3 0.95 2.45 3.337(7) 154.8 1_565
C28 H31 O7 0.99 2.30 3.215(7) 152.9 1_565
C34 H18 O5 0.95 2.31 3.261(7) 174.0 2_566
C35 H21 O1 0.98 2.57 3.407(7) 143.8 .
C35 H21 O2 0.98 2.44 3.248(7) 139.6 .
C36 H30 O4 0.99 2.52 3.324(7) 138.1 .
C42 H27 O1 0.98 2.30 3.236(7) 160.6 .

loop_
_geom_torsion_atom_site_label_1
_geom_torsion_atom_site_label_2
_geom_torsion_atom_site_label_3
_geom_torsion_atom_site_label_4
_geom_torsion
Fe1 O1 C1 C10 -45.7(10)
Fe1 O1 C1 C2 138.7(5)
O1 C1 C2 O2 5.2(7)
C10 C1 C2 O2 -170.8(5)
O1 C1 C2 C3 -175.7(4)
C10 C1 C2 C3 8.3(7)
O2 C2 C3 C4 -7.9(8)
C1 C2 C3 C4 173.0(5)
O2 C2 C3 C8 170.7(5)
C1 C2 C3 C8 -8.4(8)
C8 C3 C4 C5 -2.3(8)
C2 C3 C4 C5 176.3(5)
C3 C4 C5 C6 -0.1(9)
C4 C5 C6 C7 1.3(9)
C5 C6 C7 C8 0.0(9)
C6 C7 C8 C3 -2.3(8)
C6 C7 C8 C9 178.3(5)
C4 C3 C8 C7 3.5(8)
C2 C3 C8 C7 -175.1(5)
C4 C3 C8 C9 -177.1(5)
C2 C3 C8 C9 4.3(8)
C7 C8 C9 O7 -4.5(8)
C3 C8 C9 O7 176.2(5)
C7 C8 C9 C10 179.5(5)
C3 C8 C9 C10 0.1(8)
O1 C1 C10 C9 -179.5(5)
C2 C1 C10 C9 -4.0(8)
O1 C1 C10 C11 -0.7(9)
C2 C1 C10 C11 174.8(5)
O7 C9 C10 C1 -176.2(5)
C8 C9 C10 C1 -0.2(8)
O7 C9 C10 C11 5.0(8)
C8 C9 C10 C11 -179.1(5)
C1 C10 C11 C12 66.3(7)
C9 C10 C11 C12 -114.8(6)
C1 C10 C11 C16 -113.0(6)
C9 C10 C11 C16 65.9(6)
C10 C11 C12 C13 178.1(5)
C16 C11 C12 C13 -2.7(7)
C10 C11 C12 C21 0.7(8)
C16 C11 C12 C21 179.9(5)
C11 C12 C13 O4 176.0(5)
C21 C12 C13 O4 -6.4(7)
C11 C12 C13 C14 -3.5(7)
C21 C12 C13 C14 174.1(4)
O4 C13 C14 C15 -173.7(5)
C12 C13 C14 C15 5.8(7)
O4 C13 C14 C20 4.6(8)
C12 C13 C14 C20 -175.9(5)
C20 C14 C15 C17 -2.0(8)
C13 C14 C15 C17 176.3(5)
C20 C14 C15 C16 179.8(5)
C13 C14 C15 C16 -1.9(7)
C17 C15 C16 O3 -3.1(8)
C14 C15 C16 O3 175.1(5)
C17 C15 C16 C11 177.6(5)
C14 C15 C16 C11 -4.2(7)
C12 C11 C16 O3 -172.7(5)
C10 C11 C16 O3 6.5(7)
C12 C11 C16 C15 6.6(7)
C10 C11 C16 C15 -174.2(4)
C14 C15 C17 C18 1.8(8)
C16 C15 C17 C18 180.0(5)
C15 C17 C18 C19 0.0(8)
C17 C18 C19 C20 -1.4(8)
C18 C19 C20 C14 1.2(8)
C15 C14 C20 C19 0.6(8)
C13 C14 C20 C19 -177.8(5)
Fe1 O6 C21 O5 -154.6(4)
Fe1 O6 C21 C12 29.3(7)
C11 C12 C21 O5 91.1(6)
C13 C12 C21 O5 -86.5(6)
C11 C12 C21 O6 -92.4(6)
C13 C12 C21 O6 90.0(6)
C27 N1 C22 C24 1.1(8)
Fe1 N1 C22 C24 -172.3(4)
C27 N1 C22 C23 -178.6(5)
Fe1 N1 C22 C23 8.1(7)
N1 C22 C24 C25 0.1(9)
C23 C22 C24 C25 179.7(5)
C22 C24 C25 C26 -1.8(9)
C24 C25 C26 C27 2.3(9)
C22 N1 C27 C26 -0.5(8)
Fe1 N1 C27 C26 173.9(4)
C22 N1 C27 C28 175.6(5)
Fe1 N1 C27 C28 -9.9(6)
C25 C26 C27 N1 -1.1(9)
C25 C26 C27 C28 -177.4(5)
C36 N2 C28 C27 107.4(5)
C29 N2 C28 C27 -128.1(5)
Fe1 N2 C28 C27 -10.8(5)
N1 C27 C28 N2 14.6(7)
C26 C27 C28 N2 -169.0(5)
C36 N2 C29 C30 -160.1(4)
C28 N2 C29 C30 74.0(5)
Fe1 N2 C29 C30 -45.3(5)
C31 N3 C30 C34 -0.3(7)
Fe1 N3 C30 C34 -172.2(4)
C31 N3 C30 C29 177.8(4)
Fe1 N3 C30 C29 5.8(6)
N2 C29 C30 N3 26.8(6)
N2 C29 C30 C34 -155.1(5)
C30 N3 C31 C32 -2.1(7)
Fe1 N3 C31 C32 168.4(4)
C30 N3 C31 C35 177.2(4)
Fe1 N3 C31 C35 -12.3(7)
N3 C31 C32 C33 2.3(8)
C35 C31 C32 C33 -177.0(5)
C31 C32 C33 C34 0.0(8)
N3 C30 C34 C33 2.5(8)
C29 C30 C34 C33 -175.5(5)
C32 C33 C34 C30 -2.2(8)
C28 N2 C36 C37 -77.6(5)
C29 N2 C36 C37 157.4(4)
Fe1 N2 C36 C37 42.6(5)
C38 N4 C37 C41 -1.2(7)
Fe1 N4 C37 C41 172.7(4)
C38 N4 C37 C36 -177.5(5)
Fe1 N4 C37 C36 -3.5(5)
N2 C36 C37 N4 -26.9(6)
N2 C36 C37 C41 156.8(5)
C37 N4 C38 C39 4.6(7)
Fe1 N4 C38 C39 -168.1(4)
C37 N4 C38 C42 -174.8(5)
Fe1 N4 C38 C42 12.6(7)
N4 C38 C39 C40 -4.2(8)
C42 C38 C39 C40 175.1(5)
C38 C39 C40 C41 0.4(8)
C39 C40 C41 C37 2.7(8)
N4 C37 C41 C40 -2.4(8)
C36 C37 C41 C40 173.7(5)
